data_1546632
loop_
_publ_author_name
'Bouissane, Latifa'
'Mojahidi, Souad'
'Rakib, El Mostapha'
'Chicha, Hakima'
'Saadi, Mohamed'
'El Ammari, Lahcen'

_publ_section_title
;
 4-Methoxy-<i>N</i>-(1-methyl-1<i>H</i>-indazol-7-yl)benzenesulfonamide
 hemihydrate
;
_journal_coeditor_code TK4031
_journal_issue 5
_journal_name_full IUCrData
_journal_page_first x170645
_journal_paper_doi 10.1107/S2414314617006459
_journal_volume 2
_journal_year 2017
_chemical_formula_iupac 'C15 H15 N3 O3 S, 0.5(H2 O)'
_chemical_formula_moiety 'C15 H15 N3 O3 S, 0.5(H2 O)'
_chemical_formula_sum 'C15 H16 N3 O3.5 S'
_chemical_formula_weight 326.36
_chemical_name_systematic
;
4-Methoxy-<i>N</i>-(1-methyl-1<i>H</i>-indazol-7-yl)benzenesulfonamide
hemihydrate
;
_space_group_crystal_system triclinic
_space_group_IT_number 2
_space_group_name_Hall '-P 1'
_space_group_name_H-M_alt 'P -1'
_symmetry_space_group_name_Hall '-P 1'
_symmetry_space_group_name_H-M 'P -1'
_atom_sites_solution_hydrogens mixed
_audit_creation_method SHELXL-2014/7
_cell_angle_alpha 103.241(3)
_cell_angle_beta 105.470(3)
_cell_angle_gamma 93.046(3)
_cell_formula_units_Z 4
_cell_length_a 8.3013(5)
_cell_length_b 13.1934(8)
_cell_length_c 15.3583(9)
_cell_measurement_reflns_used 8793
_cell_measurement_temperature 296(2)
_cell_measurement_theta_max 29.574
_cell_measurement_theta_min 2.392
_cell_volume 1566.30(17)
_computing_cell_refinement
;
SAINT (Bruker, 2009)
;
_computing_data_collection
;
APEX2 (Bruker, 2009)
;
_computing_data_reduction
;
SAINT (Bruker, 2009)
;
_computing_molecular_graphics
;
Ortep-3 for Windows (Farrugia, 2012) and
Mercury (Macrae <i>et al.</i>, 2008)
;
_computing_publication_material
;
PLATON (Spek, 2009) and publCIF (Westrip, 2010)
;
_computing_structure_refinement
;
<i>SHELXL2014/7</i> (Sheldrick, 2015b)
;
_computing_structure_solution
;
<i>SHELXTL2014/7</i> (Sheldrick, 2015a)
;
_diffrn_ambient_temperature 296(2)
_diffrn_measured_fraction_theta_full 0.999
_diffrn_measured_fraction_theta_max 1.000
_diffrn_measurement_device_type 'Bruker X8 APEX'
_diffrn_measurement_method '\f and \w scans'
_diffrn_radiation_monochromator graphite
_diffrn_radiation_source 'fine-focus sealed tube'
_diffrn_radiation_type MoK\a
_diffrn_radiation_wavelength 0.71073
_diffrn_reflns_av_R_equivalents 0.0383
_diffrn_reflns_limit_h_max 11
_diffrn_reflns_limit_h_min -11
_diffrn_reflns_limit_k_max 18
_diffrn_reflns_limit_k_min -18
_diffrn_reflns_limit_l_max 21
_diffrn_reflns_limit_l_min -21
_diffrn_reflns_number 52678
_diffrn_reflns_theta_full 25.242
_diffrn_reflns_theta_max 29.574
_diffrn_reflns_theta_min 2.392
_exptl_absorpt_coefficient_mu 0.227
_exptl_absorpt_correction_T_max 0.7464
_exptl_absorpt_correction_T_min 0.6627
_exptl_absorpt_correction_type multi-scan
_exptl_absorpt_process_details
;
(SADABS; Krause <i>et al.</i>, 2015)
;
_exptl_crystal_colour colourless
_exptl_crystal_density_diffrn 1.384
_exptl_crystal_description block
_exptl_crystal_F_000 684
_exptl_crystal_size_max 0.330
_exptl_crystal_size_mid 0.260
_exptl_crystal_size_min 0.220
_refine_diff_density_max 0.357
_refine_diff_density_min -0.272
_refine_ls_extinction_method none
_refine_ls_goodness_of_fit_ref 1.009
_refine_ls_hydrogen_treatment constr
_refine_ls_matrix_type full
_refine_ls_number_parameters 410
_refine_ls_number_reflns 8793
_refine_ls_number_restraints 0
_refine_ls_restrained_S_all 1.009
_refine_ls_R_factor_all 0.0655
_refine_ls_R_factor_gt 0.0428
_refine_ls_shift/su_max 0.001
_refine_ls_shift/su_mean 0.000
_refine_ls_structure_factor_coef Fsqd
_refine_ls_weighting_details 'w=1/[\s^2^(Fo^2^)+(0.0597P)^2^+0.3677P] where P=(Fo^2^+2Fc^2^)/3'
_refine_ls_weighting_scheme calc
_refine_ls_wR_factor_gt 0.1099
_refine_ls_wR_factor_ref 0.1258
_reflns_number_gt 6373
_reflns_number_total 8793
_reflns_threshold_expression 'I > 2\s(I)'
_cod_data_source_file tk4031sup1.cif
_cod_data_source_block I
_cod_depositor_comments
;

2019-01-19
Z value and formula fixed to values more according to usual
chemical conventions.                 miguel
;
_cod_original_formula_sum 'C30 H32 N6 O7 S2'
_cod_original_formula_weight 652.73
_cod_original_formula_moiety 'C30 H30 N6 O6 S2, H2 O'
_cod_original_formula_iupac '2C15 H15 N3 O3 S, H2 O'
_cod_original_formula_units_Z 2
_cod_original_cell_volume 1566.30(16)
_cod_database_code 1546632
_shelx_space_group_comment
;
The symmetry employed for this shelxl refinement is uniquely defined
by the following loop, which should always be used as a source of
symmetry information in preference to the above space-group names.
They are only intended as comments.
;

loop_
_space_group_symop_operation_xyz
'x, y, z'
'-x, -y, -z'

loop_
_atom_site_type_symbol
_atom_site_label
_atom_site_fract_x
_atom_site_fract_y
_atom_site_fract_z
_atom_site_U_iso_or_equiv
_atom_site_adp_type
_atom_site_calc_flag
_atom_site_occupancy
C C1 0.7955(3) 0.5081(2) 1.36936(15) 0.0819(7) Uani d 1
H H1A 0.7711 0.5670 1.4116 0.123 Uiso calc 1
H H1B 0.9031 0.4886 1.3978 0.123 Uiso calc 1
H H1C 0.7100 0.4500 1.3553 0.123 Uiso calc 1
C C2 0.8330(2) 0.46149(14) 1.21830(12) 0.0519(4) Uani d 1
C C3 0.8606(2) 0.35988(14) 1.22437(12) 0.0523(4) Uani d 1
H H3 0.8550 0.3382 1.2771 0.063 Uiso calc 1
C C4 0.8961(2) 0.29174(13) 1.15114(11) 0.0475(4) Uani d 1
H H4 0.9146 0.2236 1.1545 0.057 Uiso calc 1
C C5 0.90435(18) 0.32425(12) 1.07256(11) 0.0413(3) Uani d 1
C C6 0.8740(2) 0.42508(13) 1.06623(13) 0.0506(4) Uani d 1
H H6 0.8771 0.4465 1.0130 0.061 Uiso calc 1
C C7 0.8392(2) 0.49298(14) 1.13927(14) 0.0590(4) Uani d 1
H H7 0.8197 0.5608 1.1356 0.071 Uiso calc 1
C C8 0.63751(17) 0.16629(12) 0.88692(10) 0.0384(3) Uani d 1
C C9 0.5267(2) 0.20653(14) 0.93452(12) 0.0490(4) Uani d 1
H H9 0.5570 0.2172 0.9991 0.059 Uiso calc 1
C C10 0.3695(2) 0.23200(16) 0.88899(13) 0.0581(5) Uani d 1
H H10 0.2985 0.2591 0.9239 0.070 Uiso calc 1
C C11 0.3193(2) 0.21774(15) 0.79473(13) 0.0555(4) Uani d 1
H H11 0.2160 0.2359 0.7649 0.067 Uiso calc 1
C C12 0.42742(19) 0.17504(14) 0.74370(11) 0.0471(4) Uani d 1
C C13 0.58508(17) 0.14913(11) 0.78936(10) 0.0384(3) Uani d 1
C C14 0.4189(2) 0.14518(17) 0.64821(12) 0.0588(5) Uani d 1
H H14 0.3280 0.1526 0.6003 0.071 Uiso calc 1
C C15 0.8160(2) 0.06416(15) 0.72874(13) 0.0546(4) Uani d 1
H H15A 0.8191 0.0273 0.6677 0.082 Uiso calc 1
H H15B 0.8260 0.0165 0.7682 0.082 Uiso calc 1
H H15C 0.9076 0.1198 0.7550 0.082 Uiso calc 1
C C16 0.6073(3) 0.5679(2) 0.86652(16) 0.0869(7) Uani d 1
H H16A 0.5583 0.6269 0.8937 0.130 Uiso calc 1
H H16B 0.7230 0.5724 0.9018 0.130 Uiso calc 1
H H16C 0.5469 0.5042 0.8674 0.130 Uiso calc 1
C C17 0.6649(2) 0.49176(14) 0.72376(13) 0.0549(4) Uani d 1
C C18 0.7408(2) 0.41260(14) 0.75749(12) 0.0543(4) Uani d 1
H H18 0.7482 0.4088 0.8181 0.065 Uiso calc 1
C C19 0.8056(2) 0.33912(14) 0.70115(11) 0.0521(4) Uani d 1
H H19 0.8576 0.2861 0.7242 0.063 Uiso calc 1
C C20 0.7939(2) 0.34356(13) 0.61088(11) 0.0470(4) Uani d 1
C C21 0.7174(2) 0.42338(15) 0.57673(13) 0.0586(4) Uani d 1
H H21 0.7093 0.4270 0.5160 0.070 Uiso calc 1
C C22 0.6541(3) 0.49656(16) 0.63312(15) 0.0650(5) Uani d 1
H H22 0.6033 0.5501 0.6104 0.078 Uiso calc 1
C C23 0.57109(19) 0.17150(12) 0.41223(11) 0.0419(3) Uani d 1
C C24 0.4319(2) 0.21437(14) 0.42935(13) 0.0530(4) Uani d 1
H H24 0.4268 0.2339 0.4906 0.064 Uiso calc 1
C C25 0.2974(2) 0.22982(16) 0.35798(17) 0.0661(5) Uani d 1
H H25 0.2048 0.2580 0.3727 0.079 Uiso calc 1
C C26 0.3001(2) 0.20434(16) 0.26802(16) 0.0675(5) Uani d 1
H H26 0.2119 0.2163 0.2210 0.081 Uiso calc 1
C C27 0.4389(2) 0.15954(14) 0.24732(12) 0.0544(4) Uani d 1
C C28 0.57333(19) 0.14280(12) 0.31873(11) 0.0425(3) Uani d 1
C C29 0.4819(3) 0.11994(18) 0.16507(13) 0.0704(6) Uani d 1
H H29 0.4157 0.1199 0.1058 0.085 Uiso calc 1
C C30 0.8443(2) 0.06187(16) 0.31512(15) 0.0652(5) Uani d 1
H H30A 0.8662 0.0060 0.2690 0.098 Uiso calc 1
H H30B 0.8409 0.0372 0.3688 0.098 Uiso calc 1
H H30C 0.9321 0.1194 0.3331 0.098 Uiso calc 1
N N1 0.79869(15) 0.14195(10) 0.93399(9) 0.0409(3) Uani d 1
H HN1 0.8019 0.1000 0.9697 0.049 Uiso d 1
N N2 0.65791(16) 0.10768(11) 0.72168(9) 0.0458(3) Uani d 1
N N3 0.55537(19) 0.10556(14) 0.63529(10) 0.0578(4) Uani d 1
N N4 0.70516(16) 0.15252(11) 0.48502(9) 0.0456(3) Uani d 1
H HN4 0.6730 0.1276 0.5232 0.055 Uiso d 1
N N5 0.68470(18) 0.09626(12) 0.27673(10) 0.0515(3) Uani d 1
N N6 0.6269(3) 0.08297(14) 0.18201(11) 0.0690(5) Uani d 1
O O1 0.7990(2) 0.53534(11) 1.28620(10) 0.0743(4) Uani d 1
O O2 1.09600(13) 0.18909(10) 1.02068(8) 0.0530(3) Uani d 1
O O3 0.96160(15) 0.29187(10) 0.91188(8) 0.0534(3) Uani d 1
O O4 0.5979(2) 0.56814(12) 0.77337(11) 0.0761(4) Uani d 1
O O5 0.98772(16) 0.19783(11) 0.59488(9) 0.0679(4) Uani d 1
O O6 0.90416(17) 0.28627(11) 0.46690(9) 0.0658(4) Uani d 1
O O7 0.8147(2) 0.01367(11) 1.05542(10) 0.0801(5) Uani d 1
H H7A 0.7595 0.0187 1.0937 0.120 Uiso d 1
H H7B 0.8402 -0.0470 1.0451 0.120 Uiso d 1
S S1 0.95253(4) 0.23680(3) 0.98091(3) 0.04128(10) Uani d 1
S S2 0.86491(5) 0.24489(4) 0.53781(3) 0.05034(12) Uani d 1

loop_
_atom_site_aniso_label
_atom_site_aniso_U_11
_atom_site_aniso_U_22
_atom_site_aniso_U_33
_atom_site_aniso_U_12
_atom_site_aniso_U_13
_atom_site_aniso_U_23
C1 0.0833(15) 0.0967(17) 0.0597(13) 0.0026(13) 0.0285(11) 0.0002(12)
C2 0.0429(8) 0.0515(9) 0.0548(10) -0.0010(7) 0.0146(7) 0.0015(8)
C3 0.0503(9) 0.0619(10) 0.0455(9) 0.0055(8) 0.0141(7) 0.0148(8)
C4 0.0465(8) 0.0496(9) 0.0477(9) 0.0107(7) 0.0115(7) 0.0161(7)
C5 0.0319(7) 0.0465(8) 0.0444(8) 0.0041(6) 0.0086(6) 0.0124(6)
C6 0.0512(9) 0.0494(9) 0.0564(10) 0.0037(7) 0.0180(8) 0.0212(8)
C7 0.0639(11) 0.0436(9) 0.0728(12) 0.0073(8) 0.0240(9) 0.0159(8)
C8 0.0340(7) 0.0427(7) 0.0395(7) 0.0028(6) 0.0114(6) 0.0120(6)
C9 0.0442(8) 0.0609(10) 0.0425(8) 0.0045(7) 0.0171(7) 0.0090(7)
C10 0.0388(8) 0.0741(12) 0.0627(11) 0.0111(8) 0.0225(8) 0.0095(9)
C11 0.0333(7) 0.0688(11) 0.0637(11) 0.0078(7) 0.0118(7) 0.0175(9)
C12 0.0350(7) 0.0586(9) 0.0465(8) 0.0006(7) 0.0081(6) 0.0167(7)
C13 0.0346(7) 0.0420(7) 0.0394(7) 0.0013(6) 0.0119(6) 0.0112(6)
C14 0.0418(9) 0.0862(13) 0.0460(9) -0.0006(9) 0.0045(7) 0.0232(9)
C15 0.0563(10) 0.0571(10) 0.0557(10) 0.0161(8) 0.0254(8) 0.0119(8)
C16 0.0716(14) 0.1005(18) 0.0711(14) 0.0149(13) 0.0200(11) -0.0130(13)
C17 0.0530(9) 0.0466(9) 0.0579(10) 0.0013(7) 0.0119(8) 0.0047(8)
C18 0.0607(10) 0.0539(10) 0.0411(8) 0.0004(8) 0.0087(7) 0.0061(7)
C19 0.0582(10) 0.0487(9) 0.0421(8) 0.0054(8) 0.0037(7) 0.0100(7)
C20 0.0454(8) 0.0475(9) 0.0418(8) -0.0002(7) 0.0062(6) 0.0075(7)
C21 0.0665(11) 0.0605(11) 0.0521(10) 0.0080(9) 0.0149(8) 0.0231(8)
C22 0.0736(13) 0.0541(10) 0.0705(12) 0.0168(9) 0.0172(10) 0.0242(9)
C23 0.0410(7) 0.0429(8) 0.0404(8) 0.0030(6) 0.0108(6) 0.0092(6)
C24 0.0499(9) 0.0535(10) 0.0587(10) 0.0091(7) 0.0222(8) 0.0116(8)
C25 0.0444(9) 0.0633(11) 0.0949(16) 0.0151(8) 0.0205(10) 0.0261(11)
C26 0.0470(10) 0.0710(12) 0.0803(14) 0.0057(9) -0.0016(9) 0.0346(11)
C27 0.0530(10) 0.0577(10) 0.0474(9) -0.0054(8) 0.0028(7) 0.0199(8)
C28 0.0409(7) 0.0442(8) 0.0404(8) -0.0002(6) 0.0106(6) 0.0091(6)
C29 0.0777(14) 0.0827(14) 0.0419(10) -0.0124(12) 0.0044(9) 0.0180(9)
C30 0.0521(10) 0.0683(12) 0.0724(13) 0.0089(9) 0.0279(9) 0.0002(10)
N1 0.0403(6) 0.0462(7) 0.0392(6) 0.0078(5) 0.0107(5) 0.0173(5)
N2 0.0427(7) 0.0572(8) 0.0379(7) 0.0051(6) 0.0134(5) 0.0105(6)
N3 0.0528(8) 0.0804(11) 0.0369(7) -0.0020(7) 0.0103(6) 0.0137(7)
N4 0.0461(7) 0.0519(7) 0.0365(6) 0.0035(6) 0.0084(5) 0.0110(6)
N5 0.0542(8) 0.0567(8) 0.0421(7) 0.0012(6) 0.0191(6) 0.0044(6)
N6 0.0888(13) 0.0728(11) 0.0403(8) -0.0145(10) 0.0256(8) 0.0013(7)
O1 0.0868(10) 0.0645(8) 0.0705(9) 0.0059(8) 0.0361(8) -0.0005(7)
O2 0.0393(6) 0.0674(7) 0.0522(7) 0.0187(5) 0.0100(5) 0.0160(6)
O3 0.0507(6) 0.0659(7) 0.0529(7) 0.0045(6) 0.0208(5) 0.0266(6)
O4 0.0813(10) 0.0655(9) 0.0754(10) 0.0197(8) 0.0236(8) 0.0019(7)
O5 0.0500(7) 0.0782(9) 0.0602(8) 0.0173(6) -0.0015(6) 0.0052(7)
O6 0.0613(8) 0.0764(9) 0.0588(8) -0.0076(7) 0.0245(6) 0.0107(7)
O7 0.1307(14) 0.0656(9) 0.0751(9) 0.0411(9) 0.0604(10) 0.0357(7)
S1 0.03386(17) 0.0517(2) 0.0421(2) 0.00845(15) 0.01207(14) 0.01725(16)
S2 0.0423(2) 0.0591(3) 0.0438(2) 0.00319(18) 0.00828(16) 0.00708(18)

loop_
_atom_type_symbol
_atom_type_description
_atom_type_scat_dispersion_real
_atom_type_scat_dispersion_imag
_atom_type_scat_source
C C 0.0033 0.0016 'International Tables Vol C Tables 4.2.6.8 and 6.1.1.4'
H H 0.0000 0.0000 'International Tables Vol C Tables 4.2.6.8 and 6.1.1.4'
N N 0.0061 0.0033 'International Tables Vol C Tables 4.2.6.8 and 6.1.1.4'
O O 0.0106 0.0060 'International Tables Vol C Tables 4.2.6.8 and 6.1.1.4'
S S 0.1246 0.1234 'International Tables Vol C Tables 4.2.6.8 and 6.1.1.4'

loop_
_geom_angle_atom_site_label_1
_geom_angle_atom_site_label_2
_geom_angle_atom_site_label_3
_geom_angle
O1 C1 H1A 109.5
O1 C1 H1B 109.5
H1A C1 H1B 109.5
O1 C1 H1C 109.5
H1A C1 H1C 109.5
H1B C1 H1C 109.5
O1 C2 C7 115.49(17)
O1 C2 C3 124.28(17)
C7 C2 C3 120.23(16)
C4 C3 C2 119.14(16)
C4 C3 H3 120.4
C2 C3 H3 120.4
C3 C4 C5 120.33(16)
C3 C4 H4 119.8
C5 C4 H4 119.8
C4 C5 C6 120.26(15)
C4 C5 S1 119.56(12)
C6 C5 S1 120.19(12)
C7 C6 C5 119.37(16)
C7 C6 H6 120.3
C5 C6 H6 120.3
C6 C7 C2 120.64(16)
C6 C7 H7 119.7
C2 C7 H7 119.7
C9 C8 C13 116.97(14)
C9 C8 N1 121.96(13)
C13 C8 N1 121.07(13)
C8 C9 C10 122.28(15)
C8 C9 H9 118.9
C10 C9 H9 118.9
C11 C10 C9 121.10(15)
C11 C10 H10 119.4
C9 C10 H10 119.4
C10 C11 C12 118.25(15)
C10 C11 H11 120.9
C12 C11 H11 120.9
C11 C12 C14 135.14(16)
C11 C12 C13 120.65(15)
C14 C12 C13 104.18(14)
N2 C13 C8 132.50(14)
N2 C13 C12 106.78(13)
C8 C13 C12 120.72(13)
N3 C14 C12 111.63(15)
N3 C14 H14 124.2
C12 C14 H14 124.2
N2 C15 H15A 109.5
N2 C15 H15B 109.5
H15A C15 H15B 109.5
N2 C15 H15C 109.5
H15A C15 H15C 109.5
H15B C15 H15C 109.5
O4 C16 H16A 109.5
O4 C16 H16B 109.5
H16A C16 H16B 109.5
O4 C16 H16C 109.5
H16A C16 H16C 109.5
H16B C16 H16C 109.5
O4 C17 C18 124.60(18)
O4 C17 C22 115.79(17)
C18 C17 C22 119.62(17)
C19 C18 C17 119.84(17)
C19 C18 H18 120.1
C17 C18 H18 120.1
C18 C19 C20 120.52(16)
C18 C19 H19 119.7
C20 C19 H19 119.7
C19 C20 C21 119.72(16)
C19 C20 S2 119.93(13)
C21 C20 S2 120.25(13)
C22 C21 C20 119.56(17)
C22 C21 H21 120.2
C20 C21 H21 120.2
C21 C22 C17 120.74(18)
C21 C22 H22 119.6
C17 C22 H22 119.6
C24 C23 C28 116.88(15)
C24 C23 N4 122.16(15)
C28 C23 N4 120.92(14)
C23 C24 C25 122.49(18)
C23 C24 H24 118.8
C25 C24 H24 118.8
C26 C25 C24 120.99(18)
C26 C25 H25 119.5
C24 C25 H25 119.5
C25 C26 C27 118.40(17)
C25 C26 H26 120.8
C27 C26 H26 120.8
C29 C27 C26 134.62(19)
C29 C27 C28 104.63(17)
C26 C27 C28 120.72(17)
N5 C28 C23 132.75(15)
N5 C28 C27 106.74(14)
C23 C28 C27 120.50(15)
N6 C29 C27 111.51(17)
N6 C29 H29 124.2
C27 C29 H29 124.2
N5 C30 H30A 109.5
N5 C30 H30B 109.5
H30A C30 H30B 109.5
N5 C30 H30C 109.5
H30A C30 H30C 109.5
H30B C30 H30C 109.5
C8 N1 S1 118.27(10)
C8 N1 HN1 118.1
S1 N1 HN1 110.3
C13 N2 N3 110.83(13)
C13 N2 C15 130.26(14)
N3 N2 C15 118.85(14)
C14 N3 N2 106.58(14)
C23 N4 S2 118.47(11)
C23 N4 HN4 113.9
S2 N4 HN4 111.1
C28 N5 N6 110.14(15)
C28 N5 C30 131.09(14)
N6 N5 C30 118.77(15)
C29 N6 N5 106.98(16)
C2 O1 C1 117.75(17)
C17 O4 C16 118.23(17)
H7A O7 H7B 107.4
O3 S1 O2 118.81(7)
O3 S1 N1 107.97(7)
O2 S1 N1 105.66(7)
O3 S1 C5 107.83(8)
O2 S1 C5 107.82(7)
N1 S1 C5 108.38(7)
O6 S2 O5 120.27(9)
O6 S2 N4 106.67(7)
O5 S2 N4 105.43(8)
O6 S2 C20 108.53(8)
O5 S2 C20 108.31(8)
N4 S2 C20 106.89(7)

loop_
_geom_bond_atom_site_label_1
_geom_bond_atom_site_label_2
_geom_bond_distance
C1 O1 1.411(3)
C1 H1A 0.9600
C1 H1B 0.9600
C1 H1C 0.9600
C2 O1 1.356(2)
C2 C7 1.382(3)
C2 C3 1.392(3)
C3 C4 1.379(2)
C3 H3 0.9300
C4 C5 1.387(2)
C4 H4 0.9300
C5 C6 1.387(2)
C5 S1 1.7544(16)
C6 C7 1.372(3)
C6 H6 0.9300
C7 H7 0.9300
C8 C9 1.376(2)
C8 C13 1.404(2)
C8 N1 1.4324(18)
C9 C10 1.404(2)
C9 H9 0.9300
C10 C11 1.360(3)
C10 H10 0.9300
C11 C12 1.401(2)
C11 H11 0.9300
C12 C14 1.410(2)
C12 C13 1.410(2)
C13 N2 1.3619(19)
C14 N3 1.316(2)
C14 H14 0.9300
C15 N2 1.448(2)
C15 H15A 0.9600
C15 H15B 0.9600
C15 H15C 0.9600
C16 O4 1.413(3)
C16 H16A 0.9600
C16 H16B 0.9600
C16 H16C 0.9600
C17 O4 1.356(2)
C17 C18 1.378(3)
C17 C22 1.387(3)
C18 C19 1.377(2)
C18 H18 0.9300
C19 C20 1.379(2)
C19 H19 0.9300
C20 C21 1.391(2)
C20 S2 1.7512(17)
C21 C22 1.368(3)
C21 H21 0.9300
C22 H22 0.9300
C23 C24 1.374(2)
C23 C28 1.404(2)
C23 N4 1.4301(19)
C24 C25 1.402(3)
C24 H24 0.9300
C25 C26 1.352(3)
C25 H25 0.9300
C26 C27 1.400(3)
C26 H26 0.9300
C27 C29 1.398(3)
C27 C28 1.408(2)
C28 N5 1.358(2)
C29 N6 1.307(3)
C29 H29 0.9300
C30 N5 1.442(2)
C30 H30A 0.9600
C30 H30B 0.9600
C30 H30C 0.9600
N1 S1 1.6256(13)
N1 HN1 0.8600
N2 N3 1.3651(19)
N4 S2 1.6441(14)
N4 HN4 0.8284
N5 N6 1.371(2)
O2 S1 1.4337(11)
O3 S1 1.4307(12)
O5 S2 1.4259(13)
O6 S2 1.4259(14)
O7 H7A 0.8299
O7 H7B 0.8299

loop_
_geom_hbond_atom_site_label_D
_geom_hbond_atom_site_label_H
_geom_hbond_atom_site_label_A
_geom_hbond_site_symmetry_A
_geom_hbond_distance_DH
_geom_hbond_distance_HA
_geom_hbond_distance_DA
_geom_hbond_angle_DHA
O7 H7A N6 1_556 0.83 2.03 2.828(2) 160
O7 H7B O2 2_757 0.83 2.08 2.8831(18) 162
N1 HN1 O7 . 0.86 1.92 2.7745(18) 177
N4 HN4 N3 . 0.83 2.26 3.060(2) 163

_cod_database_fobs_code 1546632
